data_2017936
loop_
_publ_author_name
'Mague, Joel T.'
'Chudomel, J. Matthew'
'Lahti, Paul M.'

_publ_section_title
;
 2-Bromo-1,3-bis[2-(2-naphthyl)vinyl]benzene benzene hemisolvate and
 9-bromodinaphth[1,2-<i>a</i>:2',1'-<i>j</i>]anthracene
;
_journal_coeditor_code GZ3187
_journal_issue 1
_journal_name_full 'Acta Crystallographica Section C'
_journal_page_first o43
_journal_page_last o46
_journal_paper_doi 10.1107/S0108270110052297
_journal_volume 67
_journal_year 2011
_chemical_formula_moiety 'C30 H21 Br, 0.5(C6 H6)'
_chemical_formula_sum 'C33 H24 Br'
_chemical_formula_weight 500.43
_chemical_name_systematic
;
2-Bromo-1,3-bis[2-(2-naphthyl)vinyl]benzene benzene hemisolvate
;
_space_group_IT_number 14
_symmetry_cell_setting monoclinic
_symmetry_space_group_name_Hall '-P 2yn'
_symmetry_space_group_name_H-M 'P 1 21/n 1'
_atom_sites_solution_hydrogens geom
_atom_sites_solution_primary heavy
_atom_sites_solution_secondary difmap
_audit_creation_method SHELXL97
_cell_angle_alpha 90.00
_cell_angle_beta 91.5130(10)
_cell_angle_gamma 90.00
_cell_formula_units_Z 8
_cell_length_a 11.6330(10)
_cell_length_b 26.665(2)
_cell_length_c 15.2364(14)
_cell_measurement_reflns_used 9917
_cell_measurement_temperature 100(2)
_cell_measurement_theta_max 27.84
_cell_measurement_theta_min 2.23
_cell_volume 4724.6(7)
_computing_cell_refinement 'SAINT (Bruker, 2009)'
_computing_data_collection 'APEX2 (Bruker, 2009)'
_computing_data_reduction 'SAINT (Bruker, 2009)'
_computing_molecular_graphics 'SHELXTL (Sheldrick, 2008<i>b</i>)'
_computing_publication_material 'SHELXTL (Sheldrick, 2008<i>b</i>)'
_computing_structure_refinement 'SHELXTL (Sheldrick, 2008<i>b</i>)'
_computing_structure_solution 'SHELXTL (Sheldrick, 2008<i>b</i>)'
_diffrn_ambient_temperature 100(2)
_diffrn_measured_fraction_theta_full 0.998
_diffrn_measured_fraction_theta_max 0.998
_diffrn_measurement_device_type 'Bruker SMART APEX CCD area-detector'
_diffrn_measurement_method '\f and \w'
_diffrn_radiation_monochromator graphite
_diffrn_radiation_source 'fine-focus sealed tube'
_diffrn_radiation_type MoK\a
_diffrn_radiation_wavelength 0.71073
_diffrn_reflns_av_R_equivalents 0.0509
_diffrn_reflns_av_sigmaI/netI 0.0523
_diffrn_reflns_limit_h_max 14
_diffrn_reflns_limit_h_min -14
_diffrn_reflns_limit_k_max 34
_diffrn_reflns_limit_k_min -34
_diffrn_reflns_limit_l_max 19
_diffrn_reflns_limit_l_min -18
_diffrn_reflns_number 39415
_diffrn_reflns_theta_full 27.00
_diffrn_reflns_theta_max 27.00
_diffrn_reflns_theta_min 1.53
_exptl_absorpt_coefficient_mu 1.760
_exptl_absorpt_correction_T_max 0.9557
_exptl_absorpt_correction_T_min 0.5008
_exptl_absorpt_correction_type integration
_exptl_absorpt_process_details '(SADABS; Sheldrick, 2008<i>a</i>)'
_exptl_crystal_colour colourless
_exptl_crystal_density_diffrn 1.407
_exptl_crystal_density_method 'not measured'
_exptl_crystal_description slat
_exptl_crystal_F_000 2056
_exptl_crystal_size_max 0.36
_exptl_crystal_size_mid 0.14
_exptl_crystal_size_min 0.03
_refine_diff_density_max 0.515
_refine_diff_density_min -0.665
_refine_ls_extinction_method none
_refine_ls_goodness_of_fit_ref 1.011
_refine_ls_hydrogen_treatment constr
_refine_ls_matrix_type full
_refine_ls_number_parameters 613
_refine_ls_number_reflns 10288
_refine_ls_number_restraints 0
_refine_ls_restrained_S_all 1.011
_refine_ls_R_factor_all 0.0766
_refine_ls_R_factor_gt 0.0425
_refine_ls_shift/su_max 0.002
_refine_ls_shift/su_mean 0.000
_refine_ls_structure_factor_coef Fsqd
_refine_ls_weighting_details 'calc w = 1/[\s^2^(Fo^2^)+(0.0489P)^2^+0.9303P] where P=(Fo^2^+2Fc^2^)/3'
_refine_ls_weighting_scheme calc
_refine_ls_wR_factor_gt 0.0890
_refine_ls_wR_factor_ref 0.1011
_reflns_number_gt 7141
_reflns_number_total 10288
_reflns_threshold_expression I>2\s(I)
_cod_data_source_file gz3187.cif
_cod_data_source_block I
_cod_original_cell_volume 4724.7(7)
_cod_original_sg_symbol_H-M 'P 21/n'
_cod_original_formula_sum 'C33 H24 Br1'
_cod_database_code 2017936
_cod_database_fobs_code 2017936

loop_
_symmetry_equiv_pos_as_xyz
'x, y, z'
'-x+1/2, y+1/2, -z+1/2'
'-x, -y, -z'
'x-1/2, -y-1/2, z-1/2'

loop_
_atom_site_type_symbol
_atom_site_label
_atom_site_fract_x
_atom_site_fract_y
_atom_site_fract_z
_atom_site_U_iso_or_equiv
_atom_site_adp_type
_atom_site_calc_flag
_atom_site_refinement_flags
_atom_site_occupancy
_atom_site_disorder_assembly
_atom_site_disorder_group
Br Br1 0.77630(2) 0.557611(12) 0.61691(2) 0.03742(9) Uani d . 1 . .
C C1 0.9371(2) 0.54588(11) 0.60390(17) 0.0303(6) Uani d . 1 . .
C C2 0.9819(2) 0.49956(11) 0.63107(17) 0.0302(6) Uani d . 1 . .
C C3 1.0997(2) 0.49190(11) 0.62132(18) 0.0332(7) Uani d . 1 . .
H H3 1.1333 0.4611 0.6398 0.040 Uiso calc R 1 . .
C C4 1.1682(2) 0.52871(12) 0.58507(19) 0.0366(7) Uani d . 1 . .
H H4 1.2479 0.5227 0.5782 0.044 Uiso calc R 1 . .
C C5 1.1211(2) 0.57370(11) 0.55907(18) 0.0341(7) Uani d . 1 . .
H H5 1.1691 0.5985 0.5342 0.041 Uiso calc R 1 . .
C C6 1.0043(2) 0.58396(11) 0.56832(17) 0.0309(6) Uani d . 1 . .
C C7 0.9578(2) 0.63282(11) 0.54127(17) 0.0320(7) Uani d . 1 . .
H H7 0.8795 0.6343 0.5222 0.038 Uiso calc R 1 . .
C C8 1.0187(2) 0.67575(11) 0.54162(17) 0.0324(7) Uani d . 1 . .
H H8 1.0968 0.6735 0.5610 0.039 Uiso calc R 1 . .
C C9 0.9777(2) 0.72502(11) 0.51550(17) 0.0288(6) Uani d . 1 . .
C C10 0.8706(2) 0.73291(11) 0.46912(17) 0.0305(6) Uani d . 1 . .
H H10 0.8265 0.7048 0.4497 0.037 Uiso calc R 1 . .
C C11 0.8311(2) 0.77994(11) 0.45253(17) 0.0322(7) Uani d . 1 . .
H H11 0.7591 0.7841 0.4225 0.039 Uiso calc R 1 . .
C C12 0.8945(2) 0.82304(11) 0.47874(17) 0.0300(6) Uani d . 1 . .
C C13 0.8532(2) 0.87224(11) 0.46499(19) 0.0368(7) Uani d . 1 . .
H H13 0.7803 0.8773 0.4368 0.044 Uiso calc R 1 . .
C C14 0.9168(3) 0.91245(12) 0.4917(2) 0.0407(7) Uani d . 1 . .
H H14 0.8872 0.9453 0.4832 0.049 Uiso calc R 1 . .
C C15 1.0259(3) 0.90581(12) 0.5317(2) 0.0424(8) Uani d . 1 . .
H H15 1.0707 0.9342 0.5482 0.051 Uiso calc R 1 . .
C C16 1.0678(2) 0.85879(12) 0.54692(19) 0.0381(7) Uani d . 1 . .
H H16 1.1412 0.8547 0.5748 0.046 Uiso calc R 1 . .
C C17 1.0034(2) 0.81602(11) 0.52181(17) 0.0304(6) Uani d . 1 . .
C C18 1.0418(2) 0.76665(11) 0.53869(17) 0.0307(6) Uani d . 1 . .
H H18 1.1147 0.7619 0.5671 0.037 Uiso calc R 1 . .
C C19 0.9109(2) 0.45993(11) 0.66984(17) 0.0306(6) Uani d . 1 . .
H H19 0.8416 0.4697 0.6968 0.037 Uiso calc R 1 . .
C C20 0.9376(2) 0.41145(11) 0.66952(17) 0.0305(6) Uani d . 1 . .
H H20 1.0078 0.4029 0.6427 0.037 Uiso calc R 1 . .
C C21 0.8725(2) 0.36989(11) 0.70527(16) 0.0282(6) Uani d . 1 . .
C C22 0.9116(2) 0.32139(11) 0.69422(17) 0.0287(6) Uani d . 1 . .
H H22 0.9817 0.3164 0.6648 0.034 Uiso calc R 1 . .
C C23 0.8519(2) 0.27891(11) 0.72466(16) 0.0273(6) Uani d . 1 . .
C C24 0.8927(2) 0.22958(11) 0.71252(17) 0.0319(6) Uani d . 1 . .
H H24 0.9639 0.2243 0.6849 0.038 Uiso calc R 1 . .
C C25 0.8303(2) 0.18913(12) 0.74035(19) 0.0366(7) Uani d . 1 . .
H H25 0.8583 0.1560 0.7322 0.044 Uiso calc R 1 . .
C C26 0.7242(2) 0.19705(12) 0.78125(19) 0.0380(7) Uani d . 1 . .
H H26 0.6807 0.1690 0.7997 0.046 Uiso calc R 1 . .
C C27 0.6831(2) 0.24417(12) 0.79478(18) 0.0339(7) Uani d . 1 . .
H H27 0.6120 0.2487 0.8229 0.041 Uiso calc R 1 . .
C C28 0.7464(2) 0.28659(11) 0.76696(16) 0.0297(6) Uani d . 1 . .
C C29 0.7061(2) 0.33651(11) 0.77913(17) 0.0317(7) Uani d . 1 . .
H H29 0.6358 0.3420 0.8079 0.038 Uiso calc R 1 . .
C C30 0.7671(2) 0.37644(11) 0.75013(17) 0.0307(6) Uani d . 1 . .
H H30 0.7390 0.4094 0.7599 0.037 Uiso calc R 1 . .
Br Br2 0.29053(2) -0.017046(11) 0.644906(19) 0.03384(9) Uani d . 1 . .
C C31 0.4513(2) -0.00494(11) 0.62992(17) 0.0292(6) Uani d . 1 . .
C C32 0.5184(2) -0.04274(11) 0.59283(17) 0.0300(6) Uani d . 1 . .
C C33 0.6352(2) -0.03220(11) 0.58331(18) 0.0348(7) Uani d . 1 . .
H H33 0.6833 -0.0566 0.5576 0.042 Uiso calc R 1 . .
C C34 0.6818(2) 0.01290(11) 0.61049(19) 0.0376(7) Uani d . 1 . .
H H34 0.7615 0.0191 0.6036 0.045 Uiso calc R 1 . .
C C35 0.6136(2) 0.04915(11) 0.64771(18) 0.0335(7) Uani d . 1 . .
H H35 0.6475 0.0798 0.6672 0.040 Uiso calc R 1 . .
C C36 0.4958(2) 0.04155(11) 0.65722(17) 0.0288(6) Uani d . 1 . .
C C37 0.4238(2) 0.08140(11) 0.69382(17) 0.0296(6) Uani d . 1 . .
H H37 0.3553 0.0718 0.7220 0.035 Uiso calc R 1 . .
C C38 0.4485(2) 0.12996(11) 0.68989(17) 0.0297(6) Uani d . 1 . .
H H38 0.5192 0.1385 0.6639 0.036 Uiso calc R 1 . .
C C39 0.3792(2) 0.17183(11) 0.72102(16) 0.0267(6) Uani d . 1 . .
C C40 0.2748(2) 0.16481(11) 0.76624(17) 0.0287(6) Uani d . 1 . .
H H40 0.2506 0.1318 0.7803 0.034 Uiso calc R 1 . .
C C41 0.2089(2) 0.20475(11) 0.78968(17) 0.0298(6) Uani d . 1 . .
H H41 0.1399 0.1991 0.8201 0.036 Uiso calc R 1 . .
C C42 0.2421(2) 0.25465(11) 0.76930(16) 0.0270(6) Uani d . 1 . .
C C43 0.1739(2) 0.29656(11) 0.78928(18) 0.0329(7) Uani d . 1 . .
H H43 0.1037 0.2918 0.8187 0.039 Uiso calc R 1 . .
C C44 0.2073(2) 0.34388(11) 0.76705(18) 0.0357(7) Uani d . 1 . .
H H44 0.1597 0.3717 0.7803 0.043 Uiso calc R 1 . .
C C45 0.3117(2) 0.35164(11) 0.72472(18) 0.0348(7) Uani d . 1 . .
H H45 0.3345 0.3847 0.7099 0.042 Uiso calc R 1 . .
C C46 0.3806(2) 0.31196(11) 0.70470(17) 0.0304(6) Uani d . 1 . .
H H46 0.4510 0.3177 0.6761 0.036 Uiso calc R 1 . .
C C47 0.3476(2) 0.26231(10) 0.72624(16) 0.0258(6) Uani d . 1 . .
C C48 0.4140(2) 0.22012(10) 0.70293(16) 0.0270(6) Uani d . 1 . .
H H48 0.4844 0.2252 0.6740 0.032 Uiso calc R 1 . .
C C49 0.4701(2) -0.09069(11) 0.56281(17) 0.0322(7) Uani d . 1 . .
H H49 0.3906 -0.0917 0.5470 0.039 Uiso calc R 1 . .
C C50 0.5304(2) -0.13311(11) 0.55622(17) 0.0312(6) Uani d . 1 . .
H H50 0.6097 -0.1318 0.5725 0.037 Uiso calc R 1 . .
C C51 0.4847(2) -0.18145(11) 0.52599(17) 0.0300(6) Uani d . 1 . .
C C52 0.5486(2) -0.22448(11) 0.53899(16) 0.0294(6) Uani d . 1 . .
H H52 0.6236 -0.2218 0.5647 0.035 Uiso calc R 1 . .
C C53 0.5062(2) -0.27245(11) 0.51529(16) 0.0285(6) Uani d . 1 . .
C C54 0.5704(2) -0.31674(11) 0.52893(18) 0.0339(7) Uani d . 1 . .
H H54 0.6456 -0.3148 0.5547 0.041 Uiso calc R 1 . .
C C55 0.5259(2) -0.36234(12) 0.50548(18) 0.0370(7) Uani d . 1 . .
H H55 0.5710 -0.3917 0.5138 0.044 Uiso calc R 1 . .
C C56 0.4135(2) -0.36620(12) 0.46905(19) 0.0372(7) Uani d . 1 . .
H H56 0.3824 -0.3982 0.4546 0.045 Uiso calc R 1 . .
C C57 0.3493(2) -0.32390(12) 0.45451(18) 0.0344(7) Uani d . 1 . .
H H57 0.2740 -0.3267 0.4293 0.041 Uiso calc R 1 . .
C C58 0.3935(2) -0.27609(11) 0.47653(16) 0.0286(6) Uani d . 1 . .
C C59 0.3304(2) -0.23152(11) 0.46116(17) 0.0311(7) Uani d . 1 . .
H H59 0.2563 -0.2334 0.4336 0.037 Uiso calc R 1 . .
C C60 0.3734(2) -0.18604(11) 0.48490(17) 0.0307(6) Uani d . 1 . .
H H60 0.3288 -0.1568 0.4740 0.037 Uiso calc R 1 . .
C C61 0.4781(3) 0.52358(17) 0.6356(2) 0.0604(11) Uani d . 1 . .
H H61 0.4677 0.5279 0.5740 0.072 Uiso calc R 1 . .
C C62 0.4930(3) 0.47631(16) 0.6702(3) 0.0731(13) Uani d . 1 . .
H H62 0.4910 0.4478 0.6327 0.088 Uiso calc R 1 . .
C C63 0.5109(3) 0.47041(14) 0.7591(3) 0.0651(12) Uani d . 1 . .
H H63 0.5239 0.4380 0.7832 0.078 Uiso calc R 1 . .
C C64 0.5099(3) 0.51170(16) 0.8129(3) 0.0605(10) Uani d . 1 . .
H H64 0.5208 0.5079 0.8746 0.073 Uiso calc R 1 . .
C C65 0.4931(3) 0.55848(15) 0.7775(3) 0.0625(11) Uani d . 1 . .
H H65 0.4917 0.5869 0.8149 0.075 Uiso calc R 1 . .
C C66 0.4785(3) 0.56446(14) 0.6904(2) 0.0559(10) Uani d . 1 . .
H H66 0.4683 0.5971 0.6666 0.067 Uiso calc R 1 . .

loop_
_atom_site_aniso_label
_atom_site_aniso_U_11
_atom_site_aniso_U_22
_atom_site_aniso_U_33
_atom_site_aniso_U_12
_atom_site_aniso_U_13
_atom_site_aniso_U_23
Br1 0.02334(15) 0.04529(19) 0.04387(18) 0.00255(13) 0.00549(12) 0.00533(14)
C1 0.0210(14) 0.0441(18) 0.0261(15) 0.0008(12) 0.0030(11) -0.0031(12)
C2 0.0281(15) 0.0389(17) 0.0238(15) -0.0018(12) 0.0013(11) -0.0032(12)
C3 0.0287(15) 0.0391(17) 0.0317(16) -0.0004(13) 0.0005(12) -0.0028(13)
C4 0.0250(15) 0.047(2) 0.0378(17) -0.0001(13) 0.0023(12) -0.0052(14)
C5 0.0266(15) 0.0438(18) 0.0320(16) -0.0037(13) 0.0060(12) -0.0014(13)
C6 0.0310(15) 0.0419(18) 0.0200(14) -0.0017(13) 0.0022(11) -0.0007(12)
C7 0.0250(15) 0.0469(19) 0.0243(15) 0.0027(13) 0.0018(11) 0.0013(13)
C8 0.0243(14) 0.0491(19) 0.0238(15) 0.0026(13) 0.0033(11) 0.0052(13)
C9 0.0209(14) 0.0453(18) 0.0204(14) 0.0011(12) 0.0031(10) -0.0002(12)
C10 0.0211(14) 0.0434(18) 0.0269(15) -0.0033(12) 0.0017(11) -0.0013(13)
C11 0.0227(14) 0.053(2) 0.0211(14) 0.0003(13) 0.0000(11) -0.0029(13)
C12 0.0236(14) 0.0444(18) 0.0220(14) 0.0013(13) 0.0038(11) -0.0051(12)
C13 0.0278(15) 0.049(2) 0.0338(17) 0.0078(14) -0.0014(12) -0.0026(14)
C14 0.0363(17) 0.0409(19) 0.0448(19) 0.0049(14) -0.0015(14) -0.0046(15)
C15 0.0350(17) 0.047(2) 0.0454(19) -0.0039(15) -0.0014(14) -0.0104(15)
C16 0.0261(15) 0.056(2) 0.0320(16) -0.0005(14) -0.0025(12) -0.0075(14)
C17 0.0205(14) 0.0461(18) 0.0248(15) 0.0014(13) 0.0059(11) -0.0023(13)
C18 0.0190(14) 0.0505(19) 0.0226(14) 0.0014(13) 0.0020(11) -0.0003(13)
C19 0.0233(14) 0.0414(17) 0.0273(15) -0.0001(12) 0.0011(11) -0.0022(13)
C20 0.0235(14) 0.0445(18) 0.0236(15) -0.0013(13) 0.0015(11) -0.0016(12)
C21 0.0259(14) 0.0388(17) 0.0199(14) 0.0004(12) -0.0012(11) 0.0001(12)
C22 0.0207(14) 0.0424(18) 0.0229(14) 0.0006(12) -0.0005(11) 0.0039(12)
C23 0.0205(13) 0.0418(17) 0.0194(13) 0.0007(12) -0.0059(10) 0.0022(12)
C24 0.0248(14) 0.0436(18) 0.0271(15) 0.0020(13) -0.0041(11) 0.0065(13)
C25 0.0354(17) 0.0429(18) 0.0311(16) 0.0051(14) -0.0064(13) 0.0058(13)
C26 0.0349(17) 0.049(2) 0.0301(16) -0.0086(15) -0.0053(13) 0.0111(14)
C27 0.0253(15) 0.052(2) 0.0245(15) -0.0046(14) -0.0013(11) 0.0056(13)
C28 0.0240(14) 0.0470(18) 0.0180(14) -0.0013(13) -0.0028(10) 0.0026(12)
C29 0.0223(14) 0.0511(19) 0.0218(14) 0.0021(13) 0.0004(11) -0.0023(13)
C30 0.0246(14) 0.0443(18) 0.0232(14) 0.0034(13) -0.0017(11) -0.0040(12)
Br2 0.02115(14) 0.04324(18) 0.03725(17) 0.00112(12) 0.00310(11) -0.00184(13)
C31 0.0238(14) 0.0405(17) 0.0234(14) 0.0027(12) 0.0026(11) 0.0060(12)
C32 0.0270(15) 0.0430(18) 0.0201(14) 0.0054(13) 0.0013(11) 0.0036(12)
C33 0.0268(15) 0.0449(19) 0.0330(16) 0.0093(13) 0.0060(12) 0.0024(13)
C34 0.0209(14) 0.049(2) 0.0429(18) 0.0056(14) 0.0072(12) 0.0081(15)
C35 0.0270(15) 0.0392(17) 0.0342(16) 0.0013(13) -0.0009(12) 0.0087(13)
C36 0.0227(14) 0.0387(17) 0.0249(14) 0.0022(12) 0.0002(11) 0.0090(12)
C37 0.0231(14) 0.0404(17) 0.0252(15) 0.0008(12) 0.0021(11) 0.0065(12)
C38 0.0211(14) 0.0436(18) 0.0245(14) 0.0010(12) 0.0022(11) 0.0054(12)
C39 0.0191(13) 0.0404(17) 0.0205(13) 0.0021(12) -0.0027(10) 0.0036(12)
C40 0.0225(14) 0.0394(17) 0.0242(14) -0.0032(12) 0.0010(11) 0.0046(12)
C41 0.0217(14) 0.0467(18) 0.0210(14) -0.0007(13) 0.0024(11) 0.0002(12)
C42 0.0194(13) 0.0431(17) 0.0185(13) -0.0010(12) -0.0014(10) -0.0020(12)
C43 0.0227(14) 0.0490(19) 0.0270(15) 0.0003(13) 0.0021(11) -0.0087(13)
C44 0.0298(16) 0.0434(19) 0.0339(16) 0.0058(14) -0.0022(12) -0.0122(14)
C45 0.0343(16) 0.0350(17) 0.0351(16) -0.0053(13) -0.0005(13) -0.0037(13)
C46 0.0243(14) 0.0414(18) 0.0254(15) -0.0069(13) 0.0010(11) -0.0034(12)
C47 0.0206(13) 0.0389(17) 0.0178(13) -0.0037(12) -0.0028(10) -0.0024(11)
C48 0.0196(13) 0.0408(17) 0.0206(13) -0.0020(12) 0.0012(10) 0.0015(12)
C49 0.0267(15) 0.0485(19) 0.0213(14) 0.0013(13) 0.0013(11) -0.0008(13)
C50 0.0222(14) 0.0498(19) 0.0217(14) 0.0040(13) 0.0023(11) -0.0018(13)
C51 0.0220(14) 0.0496(19) 0.0186(14) 0.0021(13) 0.0013(10) -0.0016(12)
C52 0.0188(13) 0.0488(18) 0.0206(14) 0.0027(13) 0.0026(10) -0.0009(12)
C53 0.0196(13) 0.0454(18) 0.0204(14) -0.0009(12) 0.0014(10) 0.0021(12)
C54 0.0242(15) 0.052(2) 0.0253(15) 0.0015(14) -0.0013(11) 0.0046(13)
C55 0.0328(16) 0.0454(19) 0.0326(16) 0.0027(14) -0.0033(13) 0.0060(14)
C56 0.0342(17) 0.0450(19) 0.0324(16) -0.0069(14) -0.0017(13) 0.0028(14)
C57 0.0233(15) 0.053(2) 0.0265(15) -0.0040(14) -0.0005(11) 0.0043(14)
C58 0.0216(14) 0.0479(18) 0.0167(13) -0.0012(13) 0.0042(10) 0.0011(12)
C59 0.0180(13) 0.055(2) 0.0207(14) 0.0018(13) 0.0002(10) -0.0005(13)
C60 0.0227(14) 0.0467(18) 0.0226(14) 0.0080(13) 0.0024(11) 0.0002(13)
C61 0.037(2) 0.093(3) 0.051(2) -0.015(2) 0.0044(16) 0.001(2)
C62 0.067(3) 0.064(3) 0.090(3) -0.025(2) 0.040(2) -0.030(3)
C63 0.048(2) 0.052(3) 0.096(3) 0.0156(19) 0.023(2) 0.019(2)
C64 0.044(2) 0.077(3) 0.060(2) -0.011(2) -0.0093(17) 0.014(2)
C65 0.077(3) 0.057(2) 0.054(2) -0.018(2) 0.019(2) -0.0016(19)
C66 0.050(2) 0.060(2) 0.059(2) 0.0125(18) 0.0192(18) 0.0110(19)

loop_
_atom_type_symbol
_atom_type_description
_atom_type_scat_dispersion_real
_atom_type_scat_dispersion_imag
_atom_type_scat_source
C C 0.0033 0.0016 'International Tables Vol C Tables 4.2.6.8 and 6.1.1.4'
H H 0.0000 0.0000 'International Tables Vol C Tables 4.2.6.8 and 6.1.1.4'
Br Br -0.2901 2.4595 'International Tables Vol C Tables 4.2.6.8 and 6.1.1.4'

loop_
_geom_angle_atom_site_label_1
_geom_angle_atom_site_label_2
_geom_angle_atom_site_label_3
_geom_angle_site_symmetry_1
_geom_angle_site_symmetry_3
_geom_angle
_geom_angle_publ_flag
C2 C1 C6 . . 123.2(2) ?
C2 C1 Br1 . . 118.1(2) ?
C6 C1 Br1 . . 118.7(2) ?
C3 C2 C1 . . 117.1(3) ?
C3 C2 C19 . . 119.9(3) ?
C1 C2 C19 . . 122.9(2) ?
C4 C3 C2 . . 120.9(3) ?
C4 C3 H3 . . 119.5 ?
C2 C3 H3 . . 119.5 ?
C5 C4 C3 . . 120.3(3) ?
C5 C4 H4 . . 119.9 ?
C3 C4 H4 . . 119.9 ?
C4 C5 C6 . . 121.6(3) ?
C4 C5 H5 . . 119.2 ?
C6 C5 H5 . . 119.2 ?
C5 C6 C1 . . 116.9(3) ?
C5 C6 C7 . . 119.9(3) ?
C1 C6 C7 . . 123.2(2) ?
C8 C7 C6 . . 124.4(3) ?
C8 C7 H7 . . 117.8 ?
C6 C7 H7 . . 117.8 ?
C7 C8 C9 . . 126.9(3) ?
C7 C8 H8 . . 116.6 ?
C9 C8 H8 . . 116.6 ?
C18 C9 C10 . . 117.8(3) ?
C18 C9 C8 . . 119.2(2) ?
C10 C9 C8 . . 123.0(3) ?
C11 C10 C9 . . 120.9(3) ?
C11 C10 H10 . . 119.6 ?
C9 C10 H10 . . 119.6 ?
C10 C11 C12 . . 121.8(3) ?
C10 C11 H11 . . 119.1 ?
C12 C11 H11 . . 119.1 ?
C13 C12 C11 . . 122.7(3) ?
C13 C12 C17 . . 119.1(3) ?
C11 C12 C17 . . 118.2(3) ?
C14 C13 C12 . . 120.6(3) ?
C14 C13 H13 . . 119.7 ?
C12 C13 H13 . . 119.7 ?
C13 C14 C15 . . 120.6(3) ?
C13 C14 H14 . . 119.7 ?
C15 C14 H14 . . 119.7 ?
C16 C15 C14 . . 120.3(3) ?
C16 C15 H15 . . 119.8 ?
C14 C15 H15 . . 119.8 ?
C15 C16 C17 . . 120.8(3) ?
C15 C16 H16 . . 119.6 ?
C17 C16 H16 . . 119.6 ?
C18 C17 C16 . . 122.8(3) ?
C18 C17 C12 . . 118.7(3) ?
C16 C17 C12 . . 118.6(3) ?
C9 C18 C17 . . 122.5(3) ?
C9 C18 H18 . . 118.7 ?
C17 C18 H18 . . 118.7 ?
C20 C19 C2 . . 124.2(3) ?
C20 C19 H19 . . 117.9 ?
C2 C19 H19 . . 117.9 ?
C19 C20 C21 . . 127.9(3) ?
C19 C20 H20 . . 116.1 ?
C21 C20 H20 . . 116.1 ?
C22 C21 C30 . . 117.5(2) ?
C22 C21 C20 . . 119.3(2) ?
C30 C21 C20 . . 123.2(3) ?
C21 C22 C23 . . 122.9(2) ?
C21 C22 H22 . . 118.5 ?
C23 C22 H22 . . 118.5 ?
C24 C23 C22 . . 122.3(2) ?
C24 C23 C28 . . 119.5(3) ?
C22 C23 C28 . . 118.2(3) ?
C25 C24 C23 . . 120.6(3) ?
C25 C24 H24 . . 119.7 ?
C23 C24 H24 . . 119.7 ?
C24 C25 C26 . . 119.6(3) ?
C24 C25 H25 . . 120.2 ?
C26 C25 H25 . . 120.2 ?
C27 C26 C25 . . 121.2(3) ?
C27 C26 H26 . . 119.4 ?
C25 C26 H26 . . 119.4 ?
C26 C27 C28 . . 120.2(3) ?
C26 C27 H27 . . 119.9 ?
C28 C27 H27 . . 119.9 ?
C23 C28 C27 . . 118.9(3) ?
C23 C28 C29 . . 119.1(3) ?
C27 C28 C29 . . 122.1(3) ?
C30 C29 C28 . . 120.9(3) ?
C30 C29 H29 . . 119.5 ?
C28 C29 H29 . . 119.5 ?
C29 C30 C21 . . 121.4(3) ?
C29 C30 H30 . . 119.3 ?
C21 C30 H30 . . 119.3 ?
C32 C31 C36 . . 123.3(2) ?
C32 C31 Br2 . . 118.8(2) ?
C36 C31 Br2 . . 117.9(2) ?
C33 C32 C31 . . 116.7(3) ?
C33 C32 C49 . . 120.5(3) ?
C31 C32 C49 . . 122.7(2) ?
C34 C33 C32 . . 121.3(3) ?
C34 C33 H33 . . 119.3 ?
C32 C33 H33 . . 119.3 ?
C33 C34 C35 . . 120.5(3) ?
C33 C34 H34 . . 119.7 ?
C35 C34 H34 . . 119.7 ?
C34 C35 C36 . . 121.1(3) ?
C34 C35 H35 . . 119.4 ?
C36 C35 H35 . . 119.4 ?
C35 C36 C31 . . 117.0(3) ?
C35 C36 C37 . . 120.3(3) ?
C31 C36 C37 . . 122.7(2) ?
C38 C37 C36 . . 124.1(2) ?
C38 C37 H37 . . 118.0 ?
C36 C37 H37 . . 118.0 ?
C37 C38 C39 . . 127.4(2) ?
C37 C38 H38 . . 116.3 ?
C39 C38 H38 . . 116.3 ?
C48 C39 C40 . . 118.5(2) ?
C48 C39 C38 . . 118.7(2) ?
C40 C39 C38 . . 122.7(3) ?
C41 C40 C39 . . 121.0(3) ?
C41 C40 H40 . . 119.5 ?
C39 C40 H40 . . 119.5 ?
C40 C41 C42 . . 121.0(2) ?
C40 C41 H41 . . 119.5 ?
C42 C41 H41 . . 119.5 ?
C43 C42 C47 . . 118.9(3) ?
C43 C42 C41 . . 122.5(2) ?
C47 C42 C41 . . 118.5(2) ?
C44 C43 C42 . . 120.9(3) ?
C44 C43 H43 . . 119.5 ?
C42 C43 H43 . . 119.5 ?
C43 C44 C45 . . 120.3(3) ?
C43 C44 H44 . . 119.8 ?
C45 C44 H44 . . 119.8 ?
C46 C45 C44 . . 120.5(3) ?
C46 C45 H45 . . 119.8 ?
C44 C45 H45 . . 119.8 ?
C45 C46 C47 . . 120.5(3) ?
C45 C46 H46 . . 119.8 ?
C47 C46 H46 . . 119.8 ?
C48 C47 C46 . . 122.1(2) ?
C48 C47 C42 . . 119.0(2) ?
C46 C47 C42 . . 118.8(2) ?
C39 C48 C47 . . 121.8(2) ?
C39 C48 H48 . . 119.1 ?
C47 C48 H48 . . 119.1 ?
C50 C49 C32 . . 124.4(3) ?
C50 C49 H49 . . 117.8 ?
C32 C49 H49 . . 117.8 ?
C49 C50 C51 . . 125.6(3) ?
C49 C50 H50 . . 117.2 ?
C51 C50 H50 . . 117.2 ?
C52 C51 C60 . . 118.1(3) ?
C52 C51 C50 . . 119.8(2) ?
C60 C51 C50 . . 122.1(3) ?
C51 C52 C53 . . 122.2(2) ?
C51 C52 H52 . . 118.9 ?
C53 C52 H52 . . 118.9 ?
C54 C53 C52 . . 122.7(2) ?
C54 C53 C58 . . 118.8(3) ?
C52 C53 C58 . . 118.5(2) ?
C55 C54 C53 . . 120.7(3) ?
C55 C54 H54 . . 119.6 ?
C53 C54 H54 . . 119.6 ?
C54 C55 C56 . . 120.6(3) ?
C54 C55 H55 . . 119.7 ?
C56 C55 H55 . . 119.7 ?
C57 C56 C55 . . 120.0(3) ?
C57 C56 H56 . . 120.0 ?
C55 C56 H56 . . 120.0 ?
C56 C57 C58 . . 120.8(3) ?
C56 C57 H57 . . 119.6 ?
C58 C57 H57 . . 119.6 ?
C57 C58 C59 . . 122.4(2) ?
C57 C58 C53 . . 119.0(3) ?
C59 C58 C53 . . 118.6(3) ?
C60 C59 C58 . . 121.4(2) ?
C60 C59 H59 . . 119.3 ?
C58 C59 H59 . . 119.3 ?
C59 C60 C51 . . 121.2(3) ?
C59 C60 H60 . . 119.4 ?
C51 C60 H60 . . 119.4 ?
C66 C61 C62 . . 119.7(4) ?
C66 C61 H61 . . 120.1 ?
C62 C61 H61 . . 120.1 ?
C63 C62 C61 . . 119.8(4) ?
C63 C62 H62 . . 120.1 ?
C61 C62 H62 . . 120.1 ?
C64 C63 C62 . . 119.6(4) ?
C64 C63 H63 . . 120.2 ?
C62 C63 H63 . . 120.2 ?
C65 C64 C63 . . 119.8(4) ?
C65 C64 H64 . . 120.1 ?
C63 C64 H64 . . 120.1 ?
C66 C65 C64 . . 120.7(4) ?
C66 C65 H65 . . 119.7 ?
C64 C65 H65 . . 119.7 ?
C65 C66 C61 . . 120.3(4) ?
C65 C66 H66 . . 119.8 ?
C61 C66 H66 . . 119.8 ?

loop_
_geom_bond_atom_site_label_1
_geom_bond_atom_site_label_2
_geom_bond_site_symmetry_2
_geom_bond_distance
_geom_bond_publ_flag
Br1 C1 . 1.912(3) ?
C1 C2 . 1.399(4) ?
C1 C6 . 1.400(4) ?
C2 C3 . 1.397(4) ?
C2 C19 . 1.474(4) ?
C3 C4 . 1.388(4) ?
C3 H3 . 0.9500 ?
C4 C5 . 1.373(4) ?
C4 H4 . 0.9500 ?
C5 C6 . 1.396(4) ?
C5 H5 . 0.9500 ?
C6 C7 . 1.466(4) ?
C7 C8 . 1.346(4) y
C7 H7 . 0.9500 ?
C8 C9 . 1.450(4) ?
C8 H8 . 0.9500 ?
C9 C18 . 1.378(4) y
C9 C10 . 1.432(4) y
C10 C11 . 1.357(4) y
C10 H10 . 0.9500 ?
C11 C12 . 1.417(4) y
C11 H11 . 0.9500 ?
C12 C13 . 1.411(4) y
C12 C17 . 1.424(4) y
C13 C14 . 1.359(4) y
C13 H13 . 0.9500 ?
C14 C15 . 1.405(4) y
C14 H14 . 0.9500 ?
C15 C16 . 1.363(4) y
C15 H15 . 0.9500 ?
C16 C17 . 1.412(4) y
C16 H16 . 0.9500 ?
C17 C18 . 1.412(4) y
C18 H18 . 0.9500 ?
C19 C20 . 1.330(4) y
C19 H19 . 0.9500 ?
C20 C21 . 1.456(4) ?
C20 H20 . 0.9500 ?
C21 C22 . 1.383(4) y
C21 C30 . 1.430(4) ?
C22 C23 . 1.413(4) ?
C22 H22 . 0.9500 ?
C23 C24 . 1.412(4) ?
C23 C28 . 1.416(4) ?
C24 C25 . 1.373(4) ?
C24 H24 . 0.9500 ?
C25 C26 . 1.413(4) ?
C25 H25 . 0.9500 ?
C26 C27 . 1.362(4) ?
C26 H26 . 0.9500 ?
C27 C28 . 1.420(4) ?
C27 H27 . 0.9500 ?
C28 C29 . 1.425(4) ?
C29 C30 . 1.359(4) ?
C29 H29 . 0.9500 ?
C30 H30 . 0.9500 ?
Br2 C31 . 1.917(3) ?
C31 C32 . 1.403(4) ?
C31 C36 . 1.403(4) ?
C32 C33 . 1.399(4) ?
C32 C49 . 1.465(4) ?
C33 C34 . 1.379(4) ?
C33 H33 . 0.9500 ?
C34 C35 . 1.382(4) ?
C34 H34 . 0.9500 ?
C35 C36 . 1.397(4) ?
C35 H35 . 0.9500 ?
C36 C37 . 1.472(4) ?
C37 C38 . 1.328(4) ?
C37 H37 . 0.9500 ?
C38 C39 . 1.463(4) ?
C38 H38 . 0.9500 ?
C39 C48 . 1.380(4) y
C39 C40 . 1.424(3) ?
C40 C41 . 1.365(4) ?
C40 H40 . 0.9500 ?
C41 C42 . 1.422(4) ?
C41 H41 . 0.9500 ?
C42 C43 . 1.408(4) ?
C42 C47 . 1.422(3) ?
C43 C44 . 1.366(4) ?
C43 H43 . 0.9500 ?
C44 C45 . 1.405(4) ?
C44 H44 . 0.9500 ?
C45 C46 . 1.367(4) ?
C45 H45 . 0.9500 ?
C46 C47 . 1.419(4) ?
C46 H46 . 0.9500 ?
C47 C48 . 1.415(4) ?
C48 H48 . 0.9500 ?
C49 C50 . 1.336(4) ?
C49 H49 . 0.9500 ?
C50 C51 . 1.464(4) ?
C50 H50 . 0.9500 ?
C51 C52 . 1.379(4) y
C51 C60 . 1.428(4) ?
C52 C53 . 1.414(4) ?
C52 H52 . 0.9500 ?
C53 C54 . 1.410(4) ?
C53 C58 . 1.427(4) ?
C54 C55 . 1.366(4) ?
C54 H54 . 0.9500 ?
C55 C56 . 1.410(4) ?
C55 H55 . 0.9500 ?
C56 C57 . 1.368(4) ?
C56 H56 . 0.9500 ?
C57 C58 . 1.412(4) ?
C57 H57 . 0.9500 ?
C58 C59 . 1.413(4) ?
C59 C60 . 1.357(4) ?
C59 H59 . 0.9500 ?
C60 H60 . 0.9500 ?
C61 C66 . 1.373(5) ?
C61 C62 . 1.376(6) ?
C61 H61 . 0.9500 ?
C62 C63 . 1.374(6) ?
C62 H62 . 0.9500 ?
C63 C64 . 1.373(5) ?
C63 H63 . 0.9500 ?
C64 C65 . 1.371(5) ?
C64 H64 . 0.9500 ?
C65 C66 . 1.343(5) ?
C65 H65 . 0.9500 ?
C66 H66 . 0.9500 ?

loop_
_geom_torsion_atom_site_label_1
_geom_torsion_atom_site_label_2
_geom_torsion_atom_site_label_3
_geom_torsion_atom_site_label_4
_geom_torsion_site_symmetry_1
_geom_torsion_site_symmetry_2
_geom_torsion_site_symmetry_3
_geom_torsion_site_symmetry_4
_geom_torsion
_geom_torsion_publ_flag
C6 C1 C2 C3 . . . . -0.1(4) ?
Br1 C1 C2 C3 . . . . -179.7(2) ?
C6 C1 C2 C19 . . . . 179.0(3) ?
Br1 C1 C2 C19 . . . . -0.6(4) ?
C1 C2 C3 C4 . . . . -0.8(4) ?
C19 C2 C3 C4 . . . . -179.9(3) ?
C2 C3 C4 C5 . . . . 0.8(4) ?
C3 C4 C5 C6 . . . . 0.2(4) ?
C4 C5 C6 C1 . . . . -1.1(4) ?
C4 C5 C6 C7 . . . . 178.9(3) ?
C2 C1 C6 C5 . . . . 1.1(4) ?
Br1 C1 C6 C5 . . . . -179.4(2) ?
C2 C1 C6 C7 . . . . -178.9(3) ?
Br1 C1 C6 C7 . . . . 0.7(4) ?
C5 C6 C7 C8 . . . . -28.7(4) ?
C1 C6 C7 C8 . . . . 151.3(3) ?
C6 C7 C8 C9 . . . . 179.8(2) ?
C7 C8 C9 C18 . . . . 165.0(3) ?
C7 C8 C9 C10 . . . . -12.6(4) ?
C18 C9 C10 C11 . . . . -3.2(4) ?
C8 C9 C10 C11 . . . . 174.4(2) ?
C9 C10 C11 C12 . . . . 1.1(4) ?
C10 C11 C12 C13 . . . . -177.6(3) ?
C10 C11 C12 C17 . . . . 1.4(4) ?
C11 C12 C13 C14 . . . . 179.7(3) ?
C17 C12 C13 C14 . . . . 0.6(4) ?
C12 C13 C14 C15 . . . . 1.4(4) ?
C13 C14 C15 C16 . . . . -2.2(5) ?
C14 C15 C16 C17 . . . . 0.9(5) ?
C15 C16 C17 C18 . . . . -178.0(3) ?
C15 C16 C17 C12 . . . . 1.1(4) ?
C13 C12 C17 C18 . . . . 177.3(2) ?
C11 C12 C17 C18 . . . . -1.8(4) ?
C13 C12 C17 C16 . . . . -1.9(4) ?
C11 C12 C17 C16 . . . . 179.1(2) ?
C10 C9 C18 C17 . . . . 2.8(4) ?
C8 C9 C18 C17 . . . . -174.9(2) ?
C16 C17 C18 C9 . . . . 178.8(3) ?
C12 C17 C18 C9 . . . . -0.3(4) ?
C3 C2 C19 C20 . . . . -24.3(4) ?
C1 C2 C19 C20 . . . . 156.6(3) ?
C2 C19 C20 C21 . . . . -179.3(3) ?
C19 C20 C21 C22 . . . . 176.4(3) ?
C19 C20 C21 C30 . . . . -2.0(4) ?
C30 C21 C22 C23 . . . . 0.3(4) ?
C20 C21 C22 C23 . . . . -178.2(2) ?
C21 C22 C23 C24 . . . . 179.7(2) ?
C21 C22 C23 C28 . . . . 1.1(4) ?
C22 C23 C24 C25 . . . . -177.8(2) ?
C28 C23 C24 C25 . . . . 0.8(4) ?
C23 C24 C25 C26 . . . . 0.2(4) ?
C24 C25 C26 C27 . . . . -0.9(4) ?
C25 C26 C27 C28 . . . . 0.6(4) ?
C24 C23 C28 C27 . . . . -1.1(4) ?
C22 C23 C28 C27 . . . . 177.5(2) ?
C24 C23 C28 C29 . . . . 179.8(2) ?
C22 C23 C28 C29 . . . . -1.6(4) ?
C26 C27 C28 C23 . . . . 0.4(4) ?
C26 C27 C28 C29 . . . . 179.5(3) ?
C23 C28 C29 C30 . . . . 0.6(4) ?
C27 C28 C29 C30 . . . . -178.5(3) ?
C28 C29 C30 C21 . . . . 1.0(4) ?
C22 C21 C30 C29 . . . . -1.4(4) ?
C20 C21 C30 C29 . . . . 177.0(2) ?
C36 C31 C32 C33 . . . . -0.2(4) ?
Br2 C31 C32 C33 . . . . -179.92(19) ?
C36 C31 C32 C49 . . . . -178.6(2) ?
Br2 C31 C32 C49 . . . . 1.7(4) ?
C31 C32 C33 C34 . . . . 1.0(4) ?
C49 C32 C33 C34 . . . . 179.4(3) ?
C32 C33 C34 C35 . . . . -0.3(4) ?
C33 C34 C35 C36 . . . . -1.3(4) ?
C34 C35 C36 C31 . . . . 2.0(4) ?
C34 C35 C36 C37 . . . . -177.6(3) ?
C32 C31 C36 C35 . . . . -1.2(4) ?
Br2 C31 C36 C35 . . . . 178.47(19) ?
C32 C31 C36 C37 . . . . 178.3(2) ?
Br2 C31 C36 C37 . . . . -2.0(3) ?
C35 C36 C37 C38 . . . . 25.9(4) ?
C31 C36 C37 C38 . . . . -153.6(3) ?
C36 C37 C38 C39 . . . . 177.1(2) ?
C37 C38 C39 C48 . . . . -173.4(3) ?
C37 C38 C39 C40 . . . . 4.0(4) ?
C48 C39 C40 C41 . . . . 1.4(4) ?
C38 C39 C40 C41 . . . . -176.0(2) ?
C39 C40 C41 C42 . . . . 0.3(4) ?
C40 C41 C42 C43 . . . . 177.3(2) ?
C40 C41 C42 C47 . . . . -2.0(4) ?
C47 C42 C43 C44 . . . . 0.7(4) ?
C41 C42 C43 C44 . . . . -178.6(3) ?
C42 C43 C44 C45 . . . . -0.9(4) ?
C43 C44 C45 C46 . . . . 0.5(4) ?
C44 C45 C46 C47 . . . . 0.1(4) ?
C45 C46 C47 C48 . . . . 177.0(2) ?
C45 C46 C47 C42 . . . . -0.3(4) ?
C43 C42 C47 C48 . . . . -177.5(2) ?
C41 C42 C47 C48 . . . . 1.9(4) ?
C43 C42 C47 C46 . . . . -0.1(4) ?
C41 C42 C47 C46 . . . . 179.2(2) ?
C40 C39 C48 C47 . . . . -1.5(4) ?
C38 C39 C48 C47 . . . . 176.1(2) ?
C46 C47 C48 C39 . . . . -177.4(2) ?
C42 C47 C48 C39 . . . . -0.1(4) ?
C33 C32 C49 C50 . . . . 26.1(4) ?
C31 C32 C49 C50 . . . . -155.6(3) ?
C32 C49 C50 C51 . . . . -179.6(2) ?
C49 C50 C51 C52 . . . . -166.7(3) ?
C49 C50 C51 C60 . . . . 11.7(4) ?
C60 C51 C52 C53 . . . . -1.8(4) ?
C50 C51 C52 C53 . . . . 176.6(2) ?
C51 C52 C53 C54 . . . . -179.5(2) ?
C51 C52 C53 C58 . . . . 0.1(4) ?
C52 C53 C54 C55 . . . . 179.6(3) ?
C58 C53 C54 C55 . . . . 0.1(4) ?
C53 C54 C55 C56 . . . . -1.5(4) ?
C54 C55 C56 C57 . . . . 1.9(4) ?
C55 C56 C57 C58 . . . . -0.8(4) ?
C56 C57 C58 C59 . . . . 179.0(3) ?
C56 C57 C58 C53 . . . . -0.7(4) ?
C54 C53 C58 C57 . . . . 1.0(4) ?
C52 C53 C58 C57 . . . . -178.5(2) ?
C54 C53 C58 C59 . . . . -178.6(2) ?
C52 C53 C58 C59 . . . . 1.8(4) ?
C57 C58 C59 C60 . . . . 178.3(2) ?
C53 C58 C59 C60 . . . . -2.0(4) ?
C58 C59 C60 C51 . . . . 0.3(4) ?
C52 C51 C60 C59 . . . . 1.6(4) ?
C50 C51 C60 C59 . . . . -176.8(2) ?
C66 C61 C62 C63 . . . . -1.6(6) ?
C61 C62 C63 C64 . . . . 2.2(6) ?
C62 C63 C64 C65 . . . . -1.1(6) ?
C63 C64 C65 C66 . . . . -0.6(6) ?
C64 C65 C66 C61 . . . . 1.2(6) ?
C62 C61 C66 C65 . . . . -0.1(6) ?
